data_4314826
loop_
_publ_author_name
'Yan Sui'
'Dong-Ping Li'
'Cheng-Hui Li'
'Xin-Hui Zhou'
'Tao Wu'
'Xiao-Zeng You'

_publ_section_title
;
 Ionic Ferroelectrics Based on Nickel Schiff Base Complexes
;
_journal_name_full 'Inorganic Chemistry'
_journal_page_first 1286
_journal_page_last 1288
_journal_paper_doi 10.1021/ic902136f
_journal_volume 49
_journal_year 2010
_chemical_absolute_configuration rm
_chemical_formula_moiety 'C66 H66 N5 Na Ni2 O10 S'
_chemical_formula_sum 'C66 H66 N5 Na Ni2 O10 S'
_chemical_formula_weight 1261.71
_chemical_name_systematic
; 
 ? 
;
_space_group_IT_number 4
_symmetry_cell_setting monoclinic
_symmetry_space_group_name_Hall 'P 2yb'
_symmetry_space_group_name_H-M 'P 1 21 1'
_atom_sites_solution_hydrogens geom
_atom_sites_solution_primary direct
_atom_sites_solution_secondary difmap
_audit_creation_method SHELXL-97
_cell_angle_alpha 90.00
_cell_angle_beta 91.271(2)
_cell_angle_gamma 90.00
_cell_formula_units_Z 2
_cell_length_a 9.7139(14)
_cell_length_b 17.114(3)
_cell_length_c 18.083(3)
_cell_measurement_reflns_used 7139
_cell_measurement_temperature 293(2)
_cell_measurement_theta_max 24.79
_cell_measurement_theta_min 2.35
_cell_volume 3005.4(8)
_computing_cell_refinement 'APEX2(Bruker, 2004)'
_computing_data_collection 'APEX2(Bruker, 2004)'
_computing_data_reduction 'APEX2(Bruker, 2004)'
_computing_molecular_graphics 'APEX2(Bruker, 2004)'
_computing_publication_material 'APEX2 software package and publCIF (Westrip, 2007)'
_computing_structure_refinement 'SHELXL-97 (Sheldrick, 1997)'
_computing_structure_solution 'SHELXS-97 (Sheldrick, 1990)'
_diffrn_ambient_temperature 293(2)
_diffrn_measured_fraction_theta_full 0.975
_diffrn_measured_fraction_theta_max 0.975
_diffrn_measurement_device_type 'Bruker APEX-II area-detector'
_diffrn_measurement_method '\f and \w scan'
_diffrn_radiation_monochromator graphite
_diffrn_radiation_source 'fine-focus sealed tube'
_diffrn_radiation_type MoK\a
_diffrn_radiation_wavelength 0.71073
_diffrn_reflns_av_R_equivalents 0.0633
_diffrn_reflns_av_sigmaI/netI 0.0979
_diffrn_reflns_limit_h_max 11
_diffrn_reflns_limit_h_min -12
_diffrn_reflns_limit_k_max 21
_diffrn_reflns_limit_k_min -21
_diffrn_reflns_limit_l_max 20
_diffrn_reflns_limit_l_min -22
_diffrn_reflns_number 19452
_diffrn_reflns_theta_full 26.10
_diffrn_reflns_theta_max 26.10
_diffrn_reflns_theta_min 2.10
_exptl_absorpt_coefficient_mu 0.733
_exptl_absorpt_correction_T_max 0.8323
_exptl_absorpt_correction_T_min 0.8101
_exptl_absorpt_correction_type multi-scan
_exptl_absorpt_process_details 'SADABS (Bruker, 2004)'
_exptl_crystal_colour red
_exptl_crystal_density_diffrn 1.394
_exptl_crystal_density_method 'not measured'
_exptl_crystal_description block
_exptl_crystal_F_000 1320
_exptl_crystal_size_max 0.30
_exptl_crystal_size_mid 0.28
_exptl_crystal_size_min 0.26
_refine_diff_density_max 0.976
_refine_diff_density_min -0.624
_refine_diff_density_rms 0.084
_refine_ls_abs_structure_details 'Flack H D (1983), Acta Cryst. A39, 876-881'
_refine_ls_abs_structure_Flack 0.026(14)
_refine_ls_extinction_method none
_refine_ls_goodness_of_fit_ref 1.006
_refine_ls_hydrogen_treatment constr
_refine_ls_matrix_type full
_refine_ls_number_parameters 773
_refine_ls_number_reflns 11183
_refine_ls_number_restraints 3
_refine_ls_restrained_S_all 1.006
_refine_ls_R_factor_all 0.0831
_refine_ls_R_factor_gt 0.0589
_refine_ls_shift/su_max 0.000
_refine_ls_shift/su_mean 0.000
_refine_ls_structure_factor_coef Fsqd
_refine_ls_weighting_details 'calc w=1/[\s^2^(Fo^2^)+(0.0710P)^2^+0.0000P] where P=(Fo^2^+2Fc^2^)/3'
_refine_ls_weighting_scheme calc
_refine_ls_wR_factor_gt 0.1399
_refine_ls_wR_factor_ref 0.1501
_reflns_number_gt 8176
_reflns_number_total 11183
_reflns_threshold_expression I>2\s(I)
_cod_data_source_file ic902136f_si_001.cif
_cod_data_source_block 081216am
_cod_depositor_comments
;
The following automatic conversions were performed:

'_symmetry_cell_setting' value 'Monoclinic' changed to 'monoclinic'
according to the built-in table from CIF Core dictionary named
'cif_core.dic' version 2.4.1 from 2010-06-29.

Automatic conversion script
Id: cif_fix_values 1646 2011-03-28 12:23:43Z adriana 
;
_cod_original_sg_symbol_Hall 'P 2yb '
_cod_original_sg_symbol_H-M 'P 21 '
_cod_database_code 4314826

loop_
_symmetry_equiv_pos_as_xyz
'x, y, z'
'-x, y+1/2, -z'

loop_
_atom_site_label
_atom_site_type_symbol
_atom_site_fract_x
_atom_site_fract_y
_atom_site_fract_z
_atom_site_U_iso_or_equiv
_atom_site_adp_type
_atom_site_occupancy
_atom_site_symmetry_multiplicity
_atom_site_calc_flag
_atom_site_refinement_flags
_atom_site_disorder_assembly
_atom_site_disorder_group
C1 C 0.7890(8) 0.3676(5) 0.3803(4) 0.088(2) Uani 1 1 d . . .
H1A H 0.8877 0.3658 0.3791 0.131 Uiso 1 1 calc R . .
H1B H 0.7546 0.3180 0.3967 0.131 Uiso 1 1 calc R . .
H1C H 0.7611 0.4078 0.4139 0.131 Uiso 1 1 calc R . .
C2 C 0.7686(5) 0.4519(3) 0.2773(3) 0.0533(13) Uani 1 1 d . . .
C3 C 0.8612(6) 0.5072(3) 0.3069(4) 0.0667(16) Uani 1 1 d . . .
H3 H 0.9041 0.4974 0.3524 0.080 Uiso 1 1 calc R . .
C4 C 0.8901(6) 0.5749(3) 0.2709(4) 0.0674(16) Uani 1 1 d . . .
H4 H 0.9535 0.6098 0.2915 0.081 Uiso 1 1 calc R . .
C5 C 0.8272(6) 0.5921(3) 0.2050(4) 0.0651(15) Uani 1 1 d . . .
H5 H 0.8463 0.6389 0.1811 0.078 Uiso 1 1 calc R . .
C6 C 0.7309(5) 0.5376(3) 0.1725(3) 0.0507(12) Uani 1 1 d . . .
C7 C 0.7052(5) 0.4675(3) 0.2078(3) 0.0480(12) Uani 1 1 d . . .
C8 C 0.6615(5) 0.5590(3) 0.1060(3) 0.0529(13) Uani 1 1 d . . .
H8 H 0.6817 0.6077 0.0860 0.063 Uiso 1 1 calc R . .
C9 C 0.4939(6) 0.5524(3) 0.0058(3) 0.0520(13) Uani 1 1 d . . .
H9 H 0.5587 0.5838 -0.0224 0.062 Uiso 1 1 calc R . .
C10 C 0.3851(6) 0.6058(3) 0.0349(3) 0.0534(13) Uani 1 1 d . . .
C11 C 0.2623(7) 0.5790(4) 0.0594(4) 0.0733(17) Uani 1 1 d . . .
H11 H 0.2432 0.5258 0.0566 0.088 Uiso 1 1 calc R . .
C12 C 0.1661(7) 0.6284(5) 0.0883(4) 0.087(2) Uani 1 1 d . . .
H12 H 0.0838 0.6089 0.1060 0.104 Uiso 1 1 calc R . .
C13 C 0.1933(8) 0.7076(5) 0.0907(4) 0.086(2) Uani 1 1 d . . .
H13 H 0.1295 0.7418 0.1105 0.103 Uiso 1 1 calc R . .
C14 C 0.3129(9) 0.7354(4) 0.0641(4) 0.087(2) Uani 1 1 d . . .
H14 H 0.3294 0.7889 0.0631 0.105 Uiso 1 1 calc R . .
C15 C 0.4098(7) 0.6841(3) 0.0386(4) 0.0685(16) Uani 1 1 d . . .
H15 H 0.4942 0.7033 0.0236 0.082 Uiso 1 1 calc R . .
C16 C 0.4460(6) 0.4846(3) -0.0420(3) 0.0549(13) Uani 1 1 d . . .
H16 H 0.3603 0.5002 -0.0676 0.066 Uiso 1 1 calc R . .
C17 C 0.5454(8) 0.4595(3) -0.0991(3) 0.0646(16) Uani 1 1 d . . .
C18 C 0.6861(7) 0.4543(3) -0.0855(4) 0.0665(16) Uani 1 1 d . . .
H18 H 0.7216 0.4675 -0.0389 0.080 Uiso 1 1 calc R . .
C19 C 0.7724(9) 0.4306(4) -0.1383(4) 0.083(2) Uani 1 1 d . . .
H19 H 0.8664 0.4272 -0.1277 0.100 Uiso 1 1 calc R . .
C20 C 0.7244(12) 0.4116(5) -0.2063(5) 0.104(3) Uani 1 1 d . . .
H20 H 0.7857 0.3954 -0.2419 0.124 Uiso 1 1 calc R . .
C21 C 0.5883(12) 0.4158(5) -0.2238(4) 0.104(3) Uani 1 1 d . . .
H21 H 0.5564 0.4026 -0.2710 0.125 Uiso 1 1 calc R . .
C22 C 0.4974(9) 0.4398(4) -0.1705(4) 0.085(2) Uani 1 1 d . . .
H22 H 0.4038 0.4430 -0.1821 0.102 Uiso 1 1 calc R . .
C23 C 0.3288(5) 0.3652(3) -0.0142(3) 0.0533(13) Uani 1 1 d . . .
H23 H 0.2874 0.3725 -0.0606 0.064 Uiso 1 1 calc R . .
C24 C 0.2923(5) 0.2968(3) 0.0247(3) 0.0505(12) Uani 1 1 d . . .
C25 C 0.1930(6) 0.2461(3) -0.0061(3) 0.0587(14) Uani 1 1 d . . .
H25 H 0.1536 0.2574 -0.0522 0.070 Uiso 1 1 calc R . .
C26 C 0.1535(6) 0.1805(3) 0.0305(4) 0.0648(15) Uani 1 1 d . . .
H26 H 0.0879 0.1474 0.0092 0.078 Uiso 1 1 calc R . .
C27 C 0.2108(6) 0.1627(3) 0.0997(3) 0.0599(14) Uani 1 1 d . . .
H27 H 0.1832 0.1180 0.1245 0.072 Uiso 1 1 calc R . .
C28 C 0.3094(5) 0.2118(3) 0.1316(3) 0.0524(12) Uani 1 1 d . . .
C29 C 0.3525(5) 0.2801(3) 0.0946(3) 0.0454(11) Uani 1 1 d . . .
C30 C 0.3387(7) 0.1292(3) 0.2364(4) 0.0749(17) Uani 1 1 d . . .
H30A H 0.2421 0.1271 0.2462 0.112 Uiso 1 1 calc R . .
H30B H 0.3903 0.1269 0.2823 0.112 Uiso 1 1 calc R . .
H30C H 0.3633 0.0858 0.2059 0.112 Uiso 1 1 calc R . .
C31 C 0.7659(8) 0.2347(4) 0.1271(4) 0.0790(18) Uani 1 1 d . . .
H31A H 0.8647 0.2340 0.1275 0.119 Uiso 1 1 calc R . .
H31B H 0.7335 0.2841 0.1084 0.119 Uiso 1 1 calc R . .
H31C H 0.7312 0.1935 0.0959 0.119 Uiso 1 1 calc R . .
C32 C 0.7495(6) 0.1536(3) 0.2339(3) 0.0556(13) Uani 1 1 d . . .
C33 C 0.8326(6) 0.0989(4) 0.2051(4) 0.0709(16) Uani 1 1 d . . .
H33 H 0.8742 0.1070 0.1599 0.085 Uiso 1 1 calc R . .
C34 C 0.8551(7) 0.0289(3) 0.2452(4) 0.0769(19) Uani 1 1 d . . .
H34 H 0.9151 -0.0083 0.2266 0.092 Uiso 1 1 calc R . .
C35 C 0.7934(6) 0.0147(4) 0.3083(4) 0.0680(16) Uani 1 1 d . . .
H35 H 0.8067 -0.0328 0.3324 0.082 Uiso 1 1 calc R . .
C36 C 0.7062(5) 0.0729(3) 0.3391(3) 0.0529(13) Uani 1 1 d . . .
C37 C 0.6849(5) 0.1441(3) 0.3017(3) 0.0495(12) Uani 1 1 d . . .
C38 C 0.6351(5) 0.0566(3) 0.4045(3) 0.0520(13) Uani 1 1 d . . .
H38 H 0.6532 0.0085 0.4266 0.062 Uiso 1 1 calc R . .
C39 C 0.4695(5) 0.0670(3) 0.4988(3) 0.0511(13) Uani 1 1 d . . .
H39 H 0.5328 0.0368 0.5306 0.061 Uiso 1 1 calc R . .
C40 C 0.3627(6) 0.0115(3) 0.4657(3) 0.0618(15) Uani 1 1 d . . .
C41 C 0.3911(8) -0.0670(3) 0.4608(4) 0.0781(18) Uani 1 1 d . . .
H41 H 0.4750 -0.0850 0.4798 0.094 Uiso 1 1 calc R . .
C42 C 0.3061(12) -0.1172(5) 0.4310(5) 0.105(3) Uani 1 1 d . . .
H42 H 0.3299 -0.1698 0.4287 0.126 Uiso 1 1 calc R . .
C43 C 0.1782(11) -0.0917(6) 0.4022(4) 0.105(3) Uani 1 1 d U . .
H43 H 0.1165 -0.1274 0.3813 0.126 Uiso 1 1 calc R . .
C44 C 0.1451(8) -0.0144(7) 0.4051(5) 0.114(3) Uani 1 1 d U . .
H44 H 0.0609 0.0031 0.3859 0.137 Uiso 1 1 calc R . .
C45 C 0.2391(6) 0.0387(4) 0.4372(4) 0.082(2) Uani 1 1 d . . .
H45 H 0.2181 0.0917 0.4392 0.098 Uiso 1 1 calc R . .
C46 C 0.4145(5) 0.1343(3) 0.5433(3) 0.0477(11) Uani 1 1 d . . .
H46 H 0.3248 0.1192 0.5625 0.057 Uiso 1 1 calc R . .
C47 C 0.5061(5) 0.1596(3) 0.6076(3) 0.0503(14) Uani 1 1 d . . .
C48 C 0.4464(7) 0.1796(4) 0.6726(4) 0.0703(18) Uani 1 1 d . . .
H48 H 0.3515 0.1751 0.6771 0.084 Uiso 1 1 calc R . .
C49 C 0.5248(11) 0.2061(5) 0.7311(4) 0.100(2) Uani 1 1 d . . .
H49 H 0.4832 0.2202 0.7749 0.120 Uiso 1 1 calc R . .
C50 C 0.6668(10) 0.2122(4) 0.7250(4) 0.093(2) Uani 1 1 d . . .
H50 H 0.7202 0.2304 0.7647 0.111 Uiso 1 1 calc R . .
C51 C 0.7268(7) 0.1915(4) 0.6615(4) 0.0726(18) Uani 1 1 d . . .
H51 H 0.8220 0.1944 0.6575 0.087 Uiso 1 1 calc R . .
C52 C 0.6450(6) 0.1656(3) 0.6010(3) 0.0600(14) Uani 1 1 d . . .
H52 H 0.6858 0.1526 0.5566 0.072 Uiso 1 1 calc R . .
C53 C 0.3104(5) 0.2555(3) 0.5099(3) 0.0500(12) Uani 1 1 d . . .
H53 H 0.2643 0.2487 0.5539 0.060 Uiso 1 1 calc R . .
C54 C 0.2826(5) 0.3260(3) 0.4680(3) 0.0483(12) Uani 1 1 d . . .
C55 C 0.1859(5) 0.3789(3) 0.4964(3) 0.0556(13) Uani 1 1 d . . .
H55 H 0.1418 0.3676 0.5403 0.067 Uiso 1 1 calc R . .
C56 C 0.1571(6) 0.4463(3) 0.4596(3) 0.0584(14) Uani 1 1 d . . .
H56 H 0.0930 0.4813 0.4780 0.070 Uiso 1 1 calc R . .
C57 C 0.2229(5) 0.4626(3) 0.3950(3) 0.0546(13) Uani 1 1 d . . .
H57 H 0.2029 0.5092 0.3704 0.066 Uiso 1 1 calc R . .
C58 C 0.3166(5) 0.4129(3) 0.3657(3) 0.0482(11) Uani 1 1 d . . .
C59 C 0.3496(5) 0.3409(3) 0.4036(3) 0.0447(11) Uani 1 1 d . . .
C60 C 0.3603(7) 0.4955(3) 0.2637(4) 0.0677(16) Uani 1 1 d . . .
H60A H 0.2643 0.4991 0.2503 0.102 Uiso 1 1 calc R . .
H60B H 0.4141 0.4972 0.2198 0.102 Uiso 1 1 calc R . .
H60C H 0.3854 0.5385 0.2953 0.102 Uiso 1 1 calc R . .
C61 C 0.9022(7) 0.7889(4) 0.2849(4) 0.0660(15) Uani 1 1 d . . .
C62 C 0.0534(9) 0.2682(6) 0.2745(5) 0.113(3) Uani 1 1 d . . .
H62A H -0.0440 0.2685 0.2826 0.170 Uiso 1 1 calc R . .
H62B H 0.1020 0.2647 0.3212 0.170 Uiso 1 1 calc R . .
H62C H 0.0763 0.2240 0.2444 0.170 Uiso 1 1 calc R . .
C63 C 0.0924(8) 0.3401(5) 0.2369(5) 0.099(2) Uani 1 1 d . . .
H63A H 0.0717 0.3849 0.2676 0.119 Uiso 1 1 calc R . .
H63B H 0.1906 0.3399 0.2281 0.119 Uiso 1 1 calc R . .
C64 C 0.0471(8) 0.4128(5) 0.1302(5) 0.098(2) Uani 1 1 d . . .
H64A H 0.1449 0.4155 0.1209 0.118 Uiso 1 1 calc R . .
H64B H 0.0228 0.4580 0.1596 0.118 Uiso 1 1 calc R . .
C65 C -0.0330(8) 0.4148(6) 0.0573(5) 0.109(3) Uani 1 1 d . . .
H65A H -0.0126 0.3688 0.0293 0.164 Uiso 1 1 calc R . .
H65B H -0.0072 0.4603 0.0298 0.164 Uiso 1 1 calc R . .
H65C H -0.1298 0.4166 0.0666 0.164 Uiso 1 1 calc R . .
C66 C 0.0441(9) 0.6887(6) 0.5182(5) 0.118(3) Uani 1 1 d . . .
H66A H -0.0260 0.7167 0.5439 0.177 Uiso 1 1 calc R . .
H66B H 0.1141 0.7246 0.5031 0.177 Uiso 1 1 calc R . .
H66C H 0.0842 0.6500 0.5504 0.177 Uiso 1 1 calc R . .
N1 N 0.5492(4) 0.1003(2) 0.4365(2) 0.0475(10) Uani 1 1 d . . .
N2 N 0.3932(4) 0.2022(2) 0.4907(2) 0.0454(9) Uani 1 1 d . . .
N3 N 0.5715(4) 0.5159(2) 0.0704(2) 0.0467(9) Uani 1 1 d . . .
N4 N 0.4137(4) 0.4182(2) 0.0083(2) 0.0511(9) Uani 1 1 d . . .
N8 N 0.9170(7) 0.7686(5) 0.3441(5) 0.103(2) Uani 1 1 d . . .
Na1 Na 0.53830(19) 0.30859(11) 0.25300(12) 0.0525(5) Uani 1 1 d . . .
Ni1 Ni 0.49841(6) 0.19933(3) 0.40782(4) 0.04440(18) Uani 1 1 d . . .
Ni2 Ni 0.51308(6) 0.41859(3) 0.09614(3) 0.04526(18) Uani 1 1 d . . .
O1 O 0.7192(4) 0.2238(2) 0.1996(2) 0.0652(10) Uani 1 1 d . . .
O2 O 0.3858(4) 0.4235(2) 0.3019(2) 0.0570(9) Uani 1 1 d . . .
O3 O 0.6075(4) 0.1998(2) 0.32615(19) 0.0553(8) Uani 1 1 d . . .
O4 O 0.4418(3) 0.29572(18) 0.3738(2) 0.0503(8) Uani 1 1 d . . .
O5 O 0.7352(4) 0.3840(2) 0.3085(2) 0.0622(10) Uani 1 1 d . . .
O6 O 0.3691(4) 0.2004(2) 0.1993(2) 0.0617(9) Uani 1 1 d . . .
O7 O 0.6182(3) 0.41476(19) 0.18117(18) 0.0488(8) Uani 1 1 d . . .
O8 O 0.4450(3) 0.32464(18) 0.12848(19) 0.0506(8) Uani 1 1 d . . .
O9 O 0.0189(5) 0.3451(3) 0.1694(3) 0.0977(15) Uani 1 1 d . . .
O10 O -0.0157(8) 0.6515(4) 0.4543(4) 0.130(2) Uani 1 1 d D . .
H10A H -0.0100 0.6806 0.4185 0.195 Uiso 1 1 calc RD . .
S1 S 0.8892(3) 0.81515(12) 0.20070(13) 0.1147(8) Uani 1 1 d . . .

loop_
_atom_site_aniso_label
_atom_site_aniso_U_11
_atom_site_aniso_U_22
_atom_site_aniso_U_33
_atom_site_aniso_U_23
_atom_site_aniso_U_13
_atom_site_aniso_U_12
C1 0.098(5) 0.103(5) 0.060(4) 0.009(4) -0.026(3) -0.016(4)
C2 0.050(3) 0.056(3) 0.053(3) -0.009(3) -0.013(2) 0.001(2)
C3 0.061(3) 0.063(4) 0.075(4) -0.018(3) -0.017(3) -0.008(3)
C4 0.066(4) 0.056(3) 0.079(4) -0.015(3) -0.018(3) -0.013(3)
C5 0.063(3) 0.044(3) 0.087(5) -0.007(3) -0.008(3) -0.008(2)
C6 0.047(3) 0.046(3) 0.059(4) 0.000(2) -0.001(2) 0.002(2)
C7 0.045(3) 0.041(3) 0.058(3) -0.014(2) -0.001(2) -0.002(2)
C8 0.053(3) 0.042(3) 0.064(4) -0.006(2) 0.003(3) -0.005(2)
C9 0.066(3) 0.044(3) 0.047(3) 0.008(2) 0.004(2) 0.000(2)
C10 0.059(3) 0.051(3) 0.050(3) 0.007(2) 0.001(2) 0.010(2)
C11 0.077(4) 0.064(4) 0.079(5) -0.002(3) -0.010(3) 0.011(3)
C12 0.055(4) 0.105(6) 0.099(6) -0.005(4) 0.002(3) 0.016(4)
C13 0.092(5) 0.093(5) 0.071(4) -0.021(4) -0.018(4) 0.049(4)
C14 0.107(6) 0.061(4) 0.093(6) -0.011(4) -0.008(4) 0.022(4)
C15 0.085(4) 0.052(3) 0.069(4) -0.002(3) -0.002(3) 0.003(3)
C16 0.071(3) 0.052(3) 0.041(3) 0.010(2) -0.005(2) 0.005(3)
C17 0.100(5) 0.046(3) 0.048(4) 0.009(3) -0.003(3) -0.008(3)
C18 0.078(4) 0.062(3) 0.060(4) 0.003(3) 0.008(3) 0.001(3)
C19 0.114(5) 0.061(4) 0.075(5) 0.002(4) 0.027(4) 0.005(4)
C20 0.147(8) 0.069(4) 0.097(7) -0.003(4) 0.051(6) -0.001(5)
C21 0.171(9) 0.086(5) 0.057(5) -0.012(4) 0.011(5) -0.005(6)
C22 0.128(6) 0.073(4) 0.054(4) -0.005(3) -0.002(4) -0.007(4)
C23 0.053(3) 0.056(3) 0.050(3) 0.002(2) -0.014(2) 0.005(2)
C24 0.052(3) 0.055(3) 0.044(3) -0.004(2) -0.005(2) 0.004(2)
C25 0.061(3) 0.057(3) 0.057(4) -0.007(3) -0.017(3) 0.000(3)
C26 0.060(3) 0.062(4) 0.071(4) -0.009(3) -0.019(3) -0.008(3)
C27 0.063(3) 0.045(3) 0.072(4) 0.001(3) -0.003(3) -0.012(2)
C28 0.058(3) 0.047(3) 0.052(3) -0.009(2) -0.009(2) -0.003(2)
C29 0.048(3) 0.041(2) 0.047(3) -0.004(2) -0.005(2) 0.000(2)
C30 0.088(4) 0.057(3) 0.079(5) 0.013(3) -0.018(3) -0.013(3)
C31 0.094(5) 0.071(4) 0.072(5) -0.002(3) -0.001(4) -0.001(3)
C32 0.060(3) 0.055(3) 0.052(3) -0.003(3) 0.003(3) -0.001(3)
C33 0.072(4) 0.072(4) 0.070(4) -0.008(3) 0.014(3) 0.002(3)
C34 0.074(4) 0.059(4) 0.099(6) -0.003(3) 0.010(4) 0.019(3)
C35 0.064(3) 0.058(3) 0.083(5) 0.000(3) 0.003(3) 0.014(3)
C36 0.053(3) 0.043(3) 0.063(4) -0.002(2) -0.010(3) 0.007(2)
C37 0.039(2) 0.051(3) 0.058(3) -0.003(2) -0.006(2) 0.003(2)
C38 0.059(3) 0.037(2) 0.060(4) 0.000(2) -0.013(3) 0.004(2)
C39 0.051(3) 0.045(3) 0.057(3) 0.011(2) -0.015(2) 0.000(2)
C40 0.066(4) 0.057(3) 0.062(4) 0.004(3) -0.004(3) -0.023(3)
C41 0.107(5) 0.045(3) 0.081(5) -0.008(3) -0.009(4) -0.018(3)
C42 0.153(8) 0.072(5) 0.089(6) -0.005(4) 0.001(6) -0.026(5)
C43 0.138(8) 0.102(6) 0.076(5) -0.035(5) 0.026(5) -0.074(6)
C44 0.071(5) 0.173(9) 0.098(6) -0.021(6) -0.016(4) -0.050(5)
C45 0.054(4) 0.082(4) 0.110(6) -0.010(4) -0.015(4) -0.010(3)
C46 0.051(3) 0.050(3) 0.042(3) 0.006(2) -0.004(2) -0.009(2)
C47 0.061(3) 0.043(3) 0.046(3) 0.009(2) -0.010(2) -0.006(2)
C48 0.078(4) 0.080(5) 0.053(4) -0.007(3) -0.006(3) 0.012(3)
C49 0.141(8) 0.106(6) 0.052(4) -0.013(4) -0.016(4) 0.022(6)
C50 0.150(8) 0.065(4) 0.060(5) -0.007(3) -0.046(5) -0.003(4)
C51 0.075(4) 0.062(4) 0.079(5) 0.011(3) -0.034(3) -0.018(3)
C52 0.075(4) 0.054(3) 0.051(3) 0.012(2) -0.017(3) -0.005(3)
C53 0.053(3) 0.052(3) 0.044(3) 0.001(2) -0.005(2) -0.003(2)
C54 0.046(3) 0.047(3) 0.052(3) -0.001(2) -0.004(2) 0.000(2)
C55 0.053(3) 0.063(3) 0.051(3) -0.009(3) -0.001(2) 0.003(3)
C56 0.057(3) 0.056(3) 0.063(4) -0.005(3) -0.006(3) 0.011(2)
C57 0.053(3) 0.050(3) 0.059(4) -0.003(2) -0.012(3) 0.009(2)
C58 0.044(2) 0.050(3) 0.050(3) 0.001(2) -0.005(2) 0.003(2)
C59 0.044(3) 0.039(2) 0.050(3) 0.000(2) -0.011(2) 0.003(2)
C60 0.087(4) 0.045(3) 0.071(4) 0.017(3) -0.004(3) 0.007(3)
C61 0.073(4) 0.066(4) 0.059(4) -0.016(3) 0.001(3) -0.009(3)
C62 0.112(6) 0.122(7) 0.105(7) 0.000(6) -0.026(5) -0.005(6)
C63 0.084(5) 0.113(6) 0.099(6) -0.032(5) -0.019(4) 0.000(4)
C64 0.088(5) 0.086(5) 0.120(7) -0.014(5) -0.003(5) -0.007(4)
C65 0.093(5) 0.122(6) 0.113(7) 0.002(6) -0.015(5) 0.014(5)
C66 0.099(6) 0.159(9) 0.096(7) 0.008(7) -0.006(5) 0.008(6)
N1 0.050(2) 0.041(2) 0.051(3) 0.0043(19) -0.0116(19) -0.0010(19)
N2 0.044(2) 0.043(2) 0.048(2) 0.004(2) -0.0076(17) -0.001(2)
N3 0.050(2) 0.049(2) 0.042(2) 0.0008(19) -0.0028(18) 0.0073(19)
N4 0.059(2) 0.044(2) 0.050(3) 0.003(2) -0.0015(18) 0.001(2)
N8 0.094(4) 0.127(5) 0.089(5) -0.039(4) -0.002(4) -0.013(4)
Na1 0.0570(12) 0.0479(9) 0.0523(12) 0.0067(8) -0.0065(10) -0.0005(10)
Ni1 0.0469(3) 0.0387(3) 0.0473(4) 0.0027(3) -0.0055(3) 0.0025(3)
Ni2 0.0494(4) 0.0413(4) 0.0447(4) 0.0025(3) -0.0065(3) -0.0019(3)
O1 0.078(3) 0.063(2) 0.055(3) 0.0049(19) 0.009(2) 0.0099(19)
O2 0.069(2) 0.0458(18) 0.056(2) 0.0080(17) -0.0044(17) 0.0113(17)
O3 0.063(2) 0.0445(17) 0.058(2) 0.0044(18) -0.0072(17) 0.0071(18)
O4 0.0527(19) 0.0432(18) 0.055(2) 0.0054(15) 0.0012(16) 0.0104(15)
O5 0.067(2) 0.065(2) 0.053(2) 0.0105(19) -0.0164(18) -0.0095(19)
O6 0.073(2) 0.0502(19) 0.061(2) 0.0074(19) -0.0124(18) -0.0119(19)
O7 0.0458(16) 0.0423(17) 0.058(2) -0.0007(16) -0.0132(14) -0.0078(15)
O8 0.055(2) 0.0469(18) 0.049(2) 0.0026(16) -0.0136(16) -0.0036(15)
O9 0.093(3) 0.091(3) 0.107(4) -0.011(3) -0.027(3) -0.009(3)
O10 0.145(6) 0.133(5) 0.112(5) 0.005(4) 0.008(5) -0.013(5)
S1 0.171(2) 0.0773(12) 0.0958(17) -0.0038(11) -0.0090(15) 0.0053(13)

loop_
_atom_type_symbol
_atom_type_description
_atom_type_scat_dispersion_real
_atom_type_scat_dispersion_imag
_atom_type_scat_source
C C 0.0033 0.0016 'International Tables Vol C Tables 4.2.6.8 and 6.1.1.4'
H H 0.0000 0.0000 'International Tables Vol C Tables 4.2.6.8 and 6.1.1.4'
N N 0.0061 0.0033 'International Tables Vol C Tables 4.2.6.8 and 6.1.1.4'
O O 0.0106 0.0060 'International Tables Vol C Tables 4.2.6.8 and 6.1.1.4'
S S 0.1246 0.1234 'International Tables Vol C Tables 4.2.6.8 and 6.1.1.4'
Ni Ni 0.3393 1.1124 'International Tables Vol C Tables 4.2.6.8 and 6.1.1.4'
Na Na 0.0362 0.0249 'International Tables Vol C Tables 4.2.6.8 and 6.1.1.4'

loop_
_geom_angle_atom_site_label_1
_geom_angle_atom_site_label_2
_geom_angle_atom_site_label_3
_geom_angle
_geom_angle_site_symmetry_1
_geom_angle_site_symmetry_3
_geom_angle_publ_flag
O5 C1 H1A 109.5 . . ?
O5 C1 H1B 109.5 . . ?
H1A C1 H1B 109.5 . . ?
O5 C1 H1C 109.5 . . ?
H1A C1 H1C 109.5 . . ?
H1B C1 H1C 109.5 . . ?
O5 C2 C3 125.9(5) . . ?
O5 C2 C7 115.7(4) . . ?
C3 C2 C7 118.4(5) . . ?
C4 C3 C2 122.0(6) . . ?
C4 C3 H3 119.0 . . ?
C2 C3 H3 119.0 . . ?
C5 C4 C3 120.7(5) . . ?
C5 C4 H4 119.7 . . ?
C3 C4 H4 119.7 . . ?
C4 C5 C6 119.6(5) . . ?
C4 C5 H5 120.2 . . ?
C6 C5 H5 120.2 . . ?
C7 C6 C8 121.9(5) . . ?
C7 C6 C5 119.8(5) . . ?
C8 C6 C5 118.2(5) . . ?
O7 C7 C6 123.1(5) . . ?
O7 C7 C2 117.3(4) . . ?
C6 C7 C2 119.5(4) . . ?
N3 C8 C6 125.1(5) . . ?
N3 C8 H8 117.4 . . ?
C6 C8 H8 117.4 . . ?
C10 C9 N3 109.0(4) . . ?
C10 C9 C16 117.2(5) . . ?
N3 C9 C16 105.4(4) . . ?
C10 C9 H9 108.3 . . ?
N3 C9 H9 108.3 . . ?
C16 C9 H9 108.3 . . ?
C11 C10 C15 117.9(5) . . ?
C11 C10 C9 122.6(5) . . ?
C15 C10 C9 119.5(5) . . ?
C10 C11 C12 121.7(6) . . ?
C10 C11 H11 119.1 . . ?
C12 C11 H11 119.1 . . ?
C11 C12 C13 119.0(7) . . ?
C11 C12 H12 120.5 . . ?
C13 C12 H12 120.5 . . ?
C14 C13 C12 120.0(6) . . ?
C14 C13 H13 120.0 . . ?
C12 C13 H13 120.0 . . ?
C13 C14 C15 119.6(6) . . ?
C13 C14 H14 120.2 . . ?
C15 C14 H14 120.2 . . ?
C10 C15 C14 121.6(7) . . ?
C10 C15 H15 119.2 . . ?
C14 C15 H15 119.2 . . ?
C17 C16 N4 110.5(4) . . ?
C17 C16 C9 114.8(5) . . ?
N4 C16 C9 107.5(4) . . ?
C17 C16 H16 107.9 . . ?
N4 C16 H16 107.9 . . ?
C9 C16 H16 107.9 . . ?
C18 C17 C22 117.0(7) . . ?
C18 C17 C16 123.1(6) . . ?
C22 C17 C16 119.9(7) . . ?
C19 C18 C17 121.3(7) . . ?
C19 C18 H18 119.4 . . ?
C17 C18 H18 119.4 . . ?
C20 C19 C18 120.8(8) . . ?
C20 C19 H19 119.6 . . ?
C18 C19 H19 119.6 . . ?
C19 C20 C21 121.2(8) . . ?
C19 C20 H20 119.4 . . ?
C21 C20 H20 119.4 . . ?
C20 C21 C22 119.2(8) . . ?
C20 C21 H21 120.4 . . ?
C22 C21 H21 120.4 . . ?
C21 C22 C17 120.5(8) . . ?
C21 C22 H22 119.8 . . ?
C17 C22 H22 119.8 . . ?
N4 C23 C24 126.2(5) . . ?
N4 C23 H23 116.9 . . ?
C24 C23 H23 116.9 . . ?
C25 C24 C29 119.8(5) . . ?
C25 C24 C23 119.4(5) . . ?
C29 C24 C23 120.7(5) . . ?
C26 C25 C24 121.0(5) . . ?
C26 C25 H25 119.5 . . ?
C24 C25 H25 119.5 . . ?
C25 C26 C27 120.4(5) . . ?
C25 C26 H26 119.8 . . ?
C27 C26 H26 119.8 . . ?
C28 C27 C26 120.0(5) . . ?
C28 C27 H27 120.0 . . ?
C26 C27 H27 120.0 . . ?
O6 C28 C27 124.4(5) . . ?
O6 C28 C29 114.8(4) . . ?
C27 C28 C29 120.7(5) . . ?
O8 C29 C24 124.3(4) . . ?
O8 C29 C28 117.7(5) . . ?
C24 C29 C28 118.1(4) . . ?
O6 C30 H30A 109.5 . . ?
O6 C30 H30B 109.5 . . ?
H30A C30 H30B 109.5 . . ?
O6 C30 H30C 109.5 . . ?
H30A C30 H30C 109.5 . . ?
H30B C30 H30C 109.5 . . ?
O1 C31 H31A 109.5 . . ?
O1 C31 H31B 109.5 . . ?
H31A C31 H31B 109.5 . . ?
O1 C31 H31C 109.5 . . ?
H31A C31 H31C 109.5 . . ?
H31B C31 H31C 109.5 . . ?
C33 C32 O1 123.7(5) . . ?
C33 C32 C37 122.8(5) . . ?
O1 C32 C37 113.6(5) . . ?
C32 C33 C34 118.6(6) . . ?
C32 C33 H33 120.7 . . ?
C34 C33 H33 120.7 . . ?
C35 C34 C33 122.0(6) . . ?
C35 C34 H34 119.0 . . ?
C33 C34 H34 119.0 . . ?
C34 C35 C36 119.4(6) . . ?
C34 C35 H35 120.3 . . ?
C36 C35 H35 120.3 . . ?
C37 C36 C38 120.3(4) . . ?
C37 C36 C35 120.0(5) . . ?
C38 C36 C35 119.6(5) . . ?
O3 C37 C32 119.2(5) . . ?
O3 C37 C36 123.5(5) . . ?
C32 C37 C36 117.2(5) . . ?
N1 C38 C36 127.2(5) . . ?
N1 C38 H38 116.4 . . ?
C36 C38 H38 116.4 . . ?
N1 C39 C46 107.8(4) . . ?
N1 C39 C40 107.6(4) . . ?
C46 C39 C40 116.2(5) . . ?
N1 C39 H39 108.3 . . ?
C46 C39 H39 108.3 . . ?
C40 C39 H39 108.3 . . ?
C41 C40 C45 118.8(6) . . ?
C41 C40 C39 120.0(6) . . ?
C45 C40 C39 121.1(5) . . ?
C42 C41 C40 123.1(8) . . ?
C42 C41 H41 118.5 . . ?
C40 C41 H41 118.5 . . ?
C41 C42 C43 119.8(8) . . ?
C41 C42 H42 120.1 . . ?
C43 C42 H42 120.1 . . ?
C44 C43 C42 119.6(7) . . ?
C44 C43 H43 120.2 . . ?
C42 C43 H43 120.2 . . ?
C43 C44 C45 119.5(9) . . ?
C43 C44 H44 120.3 . . ?
C45 C44 H44 120.3 . . ?
C40 C45 C44 119.2(7) . . ?
C40 C45 H45 120.4 . . ?
C44 C45 H45 120.4 . . ?
C39 C46 N2 107.2(4) . . ?
C39 C46 C47 114.8(4) . . ?
N2 C46 C47 109.5(4) . . ?
C39 C46 H46 108.4 . . ?
N2 C46 H46 108.4 . . ?
C47 C46 H46 108.4 . . ?
C52 C47 C48 119.8(5) . . ?
C52 C47 C46 121.5(5) . . ?
C48 C47 C46 118.7(5) . . ?
C47 C48 C49 120.6(7) . . ?
C47 C48 H48 119.7 . . ?
C49 C48 H48 119.7 . . ?
C48 C49 C50 120.0(7) . . ?
C48 C49 H49 120.0 . . ?
C50 C49 H49 120.0 . . ?
C51 C50 C49 119.8(6) . . ?
C51 C50 H50 120.1 . . ?
C49 C50 H50 120.1 . . ?
C50 C51 C52 119.8(6) . . ?
C50 C51 H51 120.1 . . ?
C52 C51 H51 120.1 . . ?
C47 C52 C51 119.9(6) . . ?
C47 C52 H52 120.0 . . ?
C51 C52 H52 120.0 . . ?
N2 C53 C54 124.7(5) . . ?
N2 C53 H53 117.7 . . ?
C54 C53 H53 117.7 . . ?
C59 C54 C55 121.6(5) . . ?
C59 C54 C53 120.9(4) . . ?
C55 C54 C53 117.6(5) . . ?
C56 C55 C54 119.9(5) . . ?
C56 C55 H55 120.0 . . ?
C54 C55 H55 120.0 . . ?
C55 C56 C57 119.7(5) . . ?
C55 C56 H56 120.2 . . ?
C57 C56 H56 120.2 . . ?
C58 C57 C56 122.1(5) . . ?
C58 C57 H57 118.9 . . ?
C56 C57 H57 118.9 . . ?
O2 C58 C57 126.4(5) . . ?
O2 C58 C59 114.0(4) . . ?
C57 C58 C59 119.6(5) . . ?
O4 C59 C54 125.6(4) . . ?
O4 C59 C58 117.2(4) . . ?
C54 C59 C58 117.2(4) . . ?
O2 C60 H60A 109.5 . . ?
O2 C60 H60B 109.5 . . ?
H60A C60 H60B 109.5 . . ?
O2 C60 H60C 109.5 . . ?
H60A C60 H60C 109.5 . . ?
H60B C60 H60C 109.5 . . ?
N8 C61 S1 176.8(7) . . ?
C63 C62 H62A 109.5 . . ?
C63 C62 H62B 109.5 . . ?
H62A C62 H62B 109.5 . . ?
C63 C62 H62C 109.5 . . ?
H62A C62 H62C 109.5 . . ?
H62B C62 H62C 109.5 . . ?
O9 C63 C62 108.9(7) . . ?
O9 C63 H63A 109.9 . . ?
C62 C63 H63A 109.9 . . ?
O9 C63 H63B 109.9 . . ?
C62 C63 H63B 109.9 . . ?
H63A C63 H63B 108.3 . . ?
O9 C64 C65 111.1(7) . . ?
O9 C64 H64A 109.4 . . ?
C65 C64 H64A 109.4 . . ?
O9 C64 H64B 109.4 . . ?
C65 C64 H64B 109.4 . . ?
H64A C64 H64B 108.0 . . ?
C64 C65 H65A 109.5 . . ?
C64 C65 H65B 109.5 . . ?
H65A C65 H65B 109.5 . . ?
C64 C65 H65C 109.5 . . ?
H65A C65 H65C 109.5 . . ?
H65B C65 H65C 109.5 . . ?
O10 C66 H66A 109.5 . . ?
O10 C66 H66B 109.5 . . ?
H66A C66 H66B 109.5 . . ?
O10 C66 H66C 109.5 . . ?
H66A C66 H66C 109.5 . . ?
H66B C66 H66C 109.5 . . ?
C38 N1 C39 118.4(4) . . ?
C38 N1 Ni1 126.1(4) . . ?
C39 N1 Ni1 115.1(3) . . ?
C53 N2 C46 117.3(4) . . ?
C53 N2 Ni1 127.6(4) . . ?
C46 N2 Ni1 115.0(3) . . ?
C8 N3 C9 117.7(4) . . ?
C8 N3 Ni2 126.9(4) . . ?
C9 N3 Ni2 115.0(3) . . ?
C23 N4 C16 119.0(5) . . ?
C23 N4 Ni2 126.6(4) . . ?
C16 N4 Ni2 114.2(3) . . ?
O3 Na1 O7 144.47(14) . . y
O3 Na1 O4 62.17(12) . . y
O7 Na1 O4 134.87(14) . . y
O3 Na1 O8 134.61(15) . . y
O7 Na1 O8 61.65(12) . . y
O4 Na1 O8 135.11(14) . . y
O3 Na1 O1 64.25(13) . . y
O7 Na1 O1 89.51(14) . . y
O4 Na1 O1 126.25(14) . . y
O8 Na1 O1 87.60(14) . . y
O3 Na1 O5 88.65(14) . . y
O7 Na1 O5 64.42(12) . . y
O4 Na1 O5 89.57(14) . . y
O8 Na1 O5 125.58(14) . . y
O1 Na1 O5 85.20(15) . . y
O3 Na1 O2 123.68(15) . . y
O7 Na1 O2 78.75(13) . . y
O4 Na1 O2 61.90(11) . . y
O8 Na1 O2 91.48(13) . . y
O1 Na1 O2 167.08(15) . . y
O5 Na1 O2 84.87(14) . . y
O3 Na1 O6 79.71(13) . . y
O7 Na1 O6 122.86(14) . . y
O4 Na1 O6 91.03(13) . . y
O8 Na1 O6 61.44(12) . . y
O1 Na1 O6 83.56(14) . . y
O5 Na1 O6 166.48(15) . . y
O2 Na1 O6 107.28(13) . . y
N2 Ni1 N1 86.80(18) . . y
N2 Ni1 O3 177.79(17) . . y
N1 Ni1 O3 94.31(17) . . y
N2 Ni1 O4 94.69(16) . . y
N1 Ni1 O4 176.30(18) . . y
O3 Ni1 O4 84.31(15) . . y
N3 Ni2 O7 94.39(17) . . y
N3 Ni2 O8 174.89(17) . . y
O7 Ni2 O8 84.22(14) . . y
N3 Ni2 N4 86.74(19) . . y
O7 Ni2 N4 176.76(17) . . y
O8 Ni2 N4 94.91(17) . . y
C32 O1 C31 117.6(4) . . ?
C32 O1 Na1 118.5(3) . . ?
C31 O1 Na1 121.9(4) . . ?
C58 O2 C60 116.1(4) . . ?
C58 O2 Na1 118.6(3) . . ?
C60 O2 Na1 125.1(3) . . ?
C37 O3 Ni1 128.3(3) . . ?
C37 O3 Na1 123.0(3) . . ?
Ni1 O3 Na1 106.88(16) . . y
C59 O4 Ni1 126.5(3) . . ?
C59 O4 Na1 127.1(3) . . ?
Ni1 O4 Na1 105.42(15) . . y
C2 O5 C1 118.1(5) . . ?
C2 O5 Na1 118.1(3) . . ?
C1 O5 Na1 122.0(4) . . ?
C28 O6 C30 117.3(4) . . ?
C28 O6 Na1 118.7(3) . . ?
C30 O6 Na1 123.9(3) . . ?
C7 O7 Ni2 128.6(3) . . ?
C7 O7 Na1 122.5(3) . . ?
Ni2 O7 Na1 107.73(14) . . y
C29 O8 Ni2 127.2(3) . . ?
C29 O8 Na1 127.0(3) . . ?
Ni2 O8 Na1 105.35(15) . . y
C64 O9 C63 113.1(6) . . ?
C66 O10 H10A 109.5 . . ?

loop_
_geom_bond_atom_site_label_1
_geom_bond_atom_site_label_2
_geom_bond_distance
_geom_bond_site_symmetry_2
_geom_bond_publ_flag
C1 O5 1.417(7) . ?
C1 H1A 0.9600 . ?
C1 H1B 0.9600 . ?
C1 H1C 0.9600 . ?
C2 O5 1.336(6) . ?
C2 C3 1.403(7) . ?
C2 C7 1.413(8) . ?
C3 C4 1.361(9) . ?
C3 H3 0.9300 . ?
C4 C5 1.358(9) . ?
C4 H4 0.9300 . ?
C5 C6 1.437(8) . ?
C5 H5 0.9300 . ?
C6 C7 1.385(7) . ?
C6 C8 1.415(8) . ?
C7 O7 1.320(5) . ?
C8 N3 1.304(7) . ?
C8 H8 0.9300 . ?
C9 C10 1.500(7) . ?
C9 N3 1.510(7) . ?
C9 C16 1.515(8) . ?
C9 H9 0.9800 . ?
C10 C11 1.362(8) . ?
C10 C15 1.364(7) . ?
C11 C12 1.372(9) . ?
C11 H11 0.9300 . ?
C12 C13 1.381(11) . ?
C12 H12 0.9300 . ?
C13 C14 1.353(11) . ?
C13 H13 0.9300 . ?
C14 C15 1.374(9) . ?
C14 H14 0.9300 . ?
C15 H15 0.9300 . ?
C16 C17 1.493(9) . ?
C16 N4 1.494(7) . ?
C16 H16 0.9800 . ?
C17 C18 1.386(9) . ?
C17 C22 1.404(9) . ?
C18 C19 1.348(9) . ?
C18 H18 0.9300 . ?
C19 C20 1.344(12) . ?
C19 H19 0.9300 . ?
C20 C21 1.354(13) . ?
C20 H20 0.9300 . ?
C21 C22 1.384(11) . ?
C21 H21 0.9300 . ?
C22 H22 0.9300 . ?
C23 N4 1.287(6) . ?
C23 C24 1.414(7) . ?
C23 H23 0.9300 . ?
C24 C25 1.404(7) . ?
C24 C29 1.411(7) . ?
C25 C26 1.364(8) . ?
C25 H25 0.9300 . ?
C26 C27 1.391(8) . ?
C26 H26 0.9300 . ?
C27 C28 1.389(7) . ?
C27 H27 0.9300 . ?
C28 O6 1.356(6) . ?
C28 C29 1.415(7) . ?
C29 O8 1.319(6) . ?
C30 O6 1.425(7) . ?
C30 H30A 0.9600 . ?
C30 H30B 0.9600 . ?
C30 H30C 0.9600 . ?
C31 O1 1.409(8) . ?
C31 H31A 0.9600 . ?
C31 H31B 0.9600 . ?
C31 H31C 0.9600 . ?
C32 C33 1.348(8) . ?
C32 O1 1.381(6) . ?
C32 C37 1.399(7) . ?
C33 C34 1.415(9) . ?
C33 H33 0.9300 . ?
C34 C35 1.323(9) . ?
C34 H34 0.9300 . ?
C35 C36 1.429(8) . ?
C35 H35 0.9300 . ?
C36 C37 1.407(7) . ?
C36 C38 1.411(8) . ?
C37 O3 1.297(6) . ?
C38 N1 1.271(6) . ?
C38 H38 0.9300 . ?
C39 N1 1.493(7) . ?
C39 C46 1.510(8) . ?
C39 C40 1.520(8) . ?
C39 H39 0.9800 . ?
C40 C41 1.374(8) . ?
C40 C45 1.377(9) . ?
C41 C42 1.300(11) . ?
C41 H41 0.9300 . ?
C42 C43 1.406(13) . ?
C42 H42 0.9300 . ?
C43 C44 1.362(13) . ?
C43 H43 0.9300 . ?
C44 C45 1.406(10) . ?
C44 H44 0.9300 . ?
C45 H45 0.9300 . ?
C46 N2 1.511(6) . ?
C46 C47 1.512(7) . ?
C46 H46 0.9800 . ?
C47 C52 1.361(8) . ?
C47 C48 1.366(8) . ?
C48 C49 1.367(10) . ?
C48 H48 0.9300 . ?
C49 C50 1.389(12) . ?
C49 H49 0.9300 . ?
C50 C51 1.347(10) . ?
C50 H50 0.9300 . ?
C51 C52 1.409(8) . ?
C51 H51 0.9300 . ?
C52 H52 0.9300 . ?
C53 N2 1.269(6) . ?
C53 C54 1.447(7) . ?
C53 H53 0.9300 . ?
C54 C59 1.370(7) . ?
C54 C55 1.410(7) . ?
C55 C56 1.359(8) . ?
C55 H55 0.9300 . ?
C56 C57 1.373(8) . ?
C56 H56 0.9300 . ?
C57 C58 1.362(7) . ?
C57 H57 0.9300 . ?
C58 O2 1.361(6) . ?
C58 C59 1.443(7) . ?
C59 O4 1.308(6) . ?
C60 O2 1.431(6) . ?
C60 H60A 0.9600 . ?
C60 H60B 0.9600 . ?
C60 H60C 0.9600 . ?
C61 N8 1.131(9) . ?
C61 S1 1.590(8) . ?
C62 C63 1.460(11) . ?
C62 H62A 0.9600 . ?
C62 H62B 0.9600 . ?
C62 H62C 0.9600 . ?
C63 O9 1.403(10) . ?
C63 H63A 0.9700 . ?
C63 H63B 0.9700 . ?
C64 O9 1.390(9) . ?
C64 C65 1.517(12) . ?
C64 H64A 0.9700 . ?
C64 H64B 0.9700 . ?
C65 H65A 0.9600 . ?
C65 H65B 0.9600 . ?
C65 H65C 0.9600 . ?
C66 O10 1.432(11) . ?
C66 H66A 0.9600 . ?
C66 H66B 0.9600 . ?
C66 H66C 0.9600 . ?
N1 Ni1 1.836(4) . y
N2 Ni1 1.834(4) . y
N3 Ni2 1.823(4) . y
N4 Ni2 1.840(4) . y
Na1 O3 2.373(4) . y
Na1 O7 2.374(4) . y
Na1 O4 2.407(4) . y
Na1 O8 2.424(4) . y
Na1 O1 2.490(4) . y
Na1 O5 2.499(4) . y
Na1 O2 2.627(4) . y
Na1 O6 2.646(4) . y
Ni1 O3 1.836(4) . y
Ni1 O4 1.840(3) . y
Ni2 O7 1.828(3) . y
Ni2 O8 1.839(3) . y
O10 H10A 0.8200 . ?

loop_
_geom_hbond_atom_site_label_D
_geom_hbond_atom_site_label_H
_geom_hbond_atom_site_label_A
_geom_hbond_distance_DH
_geom_hbond_distance_HA
_geom_hbond_distance_DA
_geom_hbond_angle_DHA
_geom_hbond_site_symmetry_A
_geom_hbond_publ_flag
O10 H10A N8 0.82 2.13 2.892(12) 154.3 1_455 y
C18 H18 N3 0.93 2.62 3.230(7) 123.9 . y
C30 H30B O3 0.96 2.56 3.274(8) 131.1 . y
C31 H31A O9 0.96 2.53 3.180(9) 125.4 1_655 y
C53 H53 N8 0.93 2.60 3.488(9) 159.7 2_646 y
C60 H60B O7 0.96 2.54 3.252(7) 130.7 . y

loop_
_geom_torsion_atom_site_label_1
_geom_torsion_atom_site_label_2
_geom_torsion_atom_site_label_3
_geom_torsion_atom_site_label_4
_geom_torsion
_geom_torsion_site_symmetry_1
_geom_torsion_site_symmetry_2
_geom_torsion_site_symmetry_3
_geom_torsion_site_symmetry_4
_geom_torsion_publ_flag
O5 C2 C3 C4 179.5(5) . . . . ?
C7 C2 C3 C4 0.5(8) . . . . ?
C2 C3 C4 C5 1.4(9) . . . . ?
C3 C4 C5 C6 -1.1(9) . . . . ?
C4 C5 C6 C7 -1.3(8) . . . . ?
C4 C5 C6 C8 176.6(5) . . . . ?
C8 C6 C7 O7 2.2(8) . . . . ?
C5 C6 C7 O7 -180.0(5) . . . . ?
C8 C6 C7 C2 -174.6(5) . . . . ?
C5 C6 C7 C2 3.2(7) . . . . ?
O5 C2 C7 O7 1.1(7) . . . . ?
C3 C2 C7 O7 -179.8(5) . . . . ?
O5 C2 C7 C6 178.1(4) . . . . ?
C3 C2 C7 C6 -2.8(7) . . . . ?
C7 C6 C8 N3 -1.9(8) . . . . ?
C5 C6 C8 N3 -179.8(5) . . . . ?
N3 C9 C10 C11 -79.9(7) . . . . ?
C16 C9 C10 C11 39.7(8) . . . . ?
N3 C9 C10 C15 98.7(6) . . . . ?
C16 C9 C10 C15 -141.8(6) . . . . ?
C15 C10 C11 C12 -1.0(10) . . . . ?
C9 C10 C11 C12 177.6(6) . . . . ?
C10 C11 C12 C13 1.6(11) . . . . ?
C11 C12 C13 C14 0.7(12) . . . . ?
C12 C13 C14 C15 -3.6(12) . . . . ?
C11 C10 C15 C14 -2.1(10) . . . . ?
C9 C10 C15 C14 179.3(6) . . . . ?
C13 C14 C15 C10 4.4(11) . . . . ?
C10 C9 C16 C17 149.7(5) . . . . ?
N3 C9 C16 C17 -89.0(5) . . . . ?
C10 C9 C16 N4 -86.9(6) . . . . ?
N3 C9 C16 N4 34.5(5) . . . . ?
N4 C16 C17 C18 -80.5(7) . . . . ?
C9 C16 C17 C18 41.3(7) . . . . ?
N4 C16 C17 C22 99.5(6) . . . . ?
C9 C16 C17 C22 -138.7(6) . . . . ?
C22 C17 C18 C19 -0.8(9) . . . . ?
C16 C17 C18 C19 179.3(5) . . . . ?
C17 C18 C19 C20 0.4(10) . . . . ?
C18 C19 C20 C21 0.0(12) . . . . ?
C19 C20 C21 C22 -0.1(12) . . . . ?
C20 C21 C22 C17 -0.2(11) . . . . ?
C18 C17 C22 C21 0.6(9) . . . . ?
C16 C17 C22 C21 -179.4(6) . . . . ?
N4 C23 C24 C25 177.2(5) . . . . ?
N4 C23 C24 C29 -1.5(8) . . . . ?
C29 C24 C25 C26 -0.1(8) . . . . ?
C23 C24 C25 C26 -178.7(5) . . . . ?
C24 C25 C26 C27 0.3(8) . . . . ?
C25 C26 C27 C28 -0.3(9) . . . . ?
C26 C27 C28 O6 178.6(5) . . . . ?
C26 C27 C28 C29 0.1(8) . . . . ?
C25 C24 C29 O8 -179.1(4) . . . . ?
C23 C24 C29 O8 -0.4(8) . . . . ?
C25 C24 C29 C28 -0.1(7) . . . . ?
C23 C24 C29 C28 178.5(5) . . . . ?
O6 C28 C29 O8 0.5(7) . . . . ?
C27 C28 C29 O8 179.1(5) . . . . ?
O6 C28 C29 C24 -178.5(4) . . . . ?
C27 C28 C29 C24 0.1(8) . . . . ?
O1 C32 C33 C34 -179.5(6) . . . . ?
C37 C32 C33 C34 0.1(9) . . . . ?
C32 C33 C34 C35 2.5(11) . . . . ?
C33 C34 C35 C36 -3.0(10) . . . . ?
C34 C35 C36 C37 1.1(9) . . . . ?
C34 C35 C36 C38 177.0(6) . . . . ?
C33 C32 C37 O3 179.3(5) . . . . ?
O1 C32 C37 O3 -1.1(7) . . . . ?
C33 C32 C37 C36 -1.9(8) . . . . ?
O1 C32 C37 C36 177.8(5) . . . . ?
C38 C36 C37 O3 4.2(8) . . . . ?
C35 C36 C37 O3 -179.9(5) . . . . ?
C38 C36 C37 C32 -174.6(5) . . . . ?
C35 C36 C37 C32 1.3(7) . . . . ?
C37 C36 C38 N1 -0.3(8) . . . . ?
C35 C36 C38 N1 -176.2(5) . . . . ?
N1 C39 C40 C41 94.5(6) . . . . ?
C46 C39 C40 C41 -144.5(6) . . . . ?
N1 C39 C40 C45 -82.6(7) . . . . ?
C46 C39 C40 C45 38.3(8) . . . . ?
C45 C40 C41 C42 -0.5(11) . . . . ?
C39 C40 C41 C42 -177.7(7) . . . . ?
C40 C41 C42 C43 -0.3(13) . . . . ?
C41 C42 C43 C44 0.8(13) . . . . ?
C42 C43 C44 C45 -0.4(13) . . . . ?
C41 C40 C45 C44 0.9(11) . . . . ?
C39 C40 C45 C44 178.1(7) . . . . ?
C43 C44 C45 C40 -0.5(12) . . . . ?
N1 C39 C46 N2 29.5(5) . . . . ?
C40 C39 C46 N2 -91.3(5) . . . . ?
N1 C39 C46 C47 -92.4(5) . . . . ?
C40 C39 C46 C47 146.8(5) . . . . ?
C39 C46 C47 C52 42.5(7) . . . . ?
N2 C46 C47 C52 -78.1(6) . . . . ?
C39 C46 C47 C48 -140.1(5) . . . . ?
N2 C46 C47 C48 99.3(6) . . . . ?
C52 C47 C48 C49 0.5(10) . . . . ?
C46 C47 C48 C49 -177.0(6) . . . . ?
C47 C48 C49 C50 -0.7(12) . . . . ?
C48 C49 C50 C51 -0.2(12) . . . . ?
C49 C50 C51 C52 1.4(10) . . . . ?
C48 C47 C52 C51 0.7(8) . . . . ?
C46 C47 C52 C51 178.1(5) . . . . ?
C50 C51 C52 C47 -1.7(9) . . . . ?
N2 C53 C54 C59 -1.8(8) . . . . ?
N2 C53 C54 C55 179.0(5) . . . . ?
C59 C54 C55 C56 0.2(8) . . . . ?
C53 C54 C55 C56 179.4(5) . . . . ?
C54 C55 C56 C57 -0.2(8) . . . . ?
C55 C56 C57 C58 0.5(8) . . . . ?
C56 C57 C58 O2 179.2(5) . . . . ?
C56 C57 C58 C59 -0.6(8) . . . . ?
C55 C54 C59 O4 179.1(5) . . . . ?
C53 C54 C59 O4 -0.1(7) . . . . ?
C55 C54 C59 C58 -0.3(7) . . . . ?
C53 C54 C59 C58 -179.5(4) . . . . ?
O2 C58 C59 O4 1.2(6) . . . . ?
C57 C58 C59 O4 -179.0(4) . . . . ?
O2 C58 C59 C54 -179.4(4) . . . . ?
C57 C58 C59 C54 0.5(7) . . . . ?
C36 C38 N1 C39 170.8(5) . . . . ?
C36 C38 N1 Ni1 -2.4(8) . . . . ?
C46 C39 N1 C38 160.8(4) . . . . ?
C40 C39 N1 C38 -73.2(6) . . . . ?
C46 C39 N1 Ni1 -25.3(5) . . . . ?
C40 C39 N1 Ni1 100.7(4) . . . . ?
C54 C53 N2 C46 177.1(4) . . . . ?
C54 C53 N2 Ni1 0.3(7) . . . . ?
C39 C46 N2 C53 158.9(4) . . . . ?
C47 C46 N2 C53 -76.0(5) . . . . ?
C39 C46 N2 Ni1 -23.9(5) . . . . ?
C47 C46 N2 Ni1 101.2(4) . . . . ?
C6 C8 N3 C9 172.0(5) . . . . ?
C6 C8 N3 Ni2 -0.3(7) . . . . ?
C10 C9 N3 C8 -76.3(6) . . . . ?
C16 C9 N3 C8 157.2(4) . . . . ?
C10 C9 N3 Ni2 97.0(4) . . . . ?
C16 C9 N3 Ni2 -29.6(5) . . . . ?
C24 C23 N4 C16 176.6(5) . . . . ?
C24 C23 N4 Ni2 1.4(8) . . . . ?
C17 C16 N4 C23 -77.9(6) . . . . ?
C9 C16 N4 C23 156.1(5) . . . . ?
C17 C16 N4 Ni2 98.0(5) . . . . ?
C9 C16 N4 Ni2 -28.0(5) . . . . ?
C53 N2 Ni1 N1 -174.7(4) . . . . ?
C46 N2 Ni1 N1 8.5(3) . . . . ?
C53 N2 Ni1 O3 65(4) . . . . ?
C46 N2 Ni1 O3 -112(4) . . . . ?
C53 N2 Ni1 O4 1.9(4) . . . . ?
C46 N2 Ni1 O4 -174.9(3) . . . . ?
C38 N1 Ni1 N2 -176.7(4) . . . . ?
C39 N1 Ni1 N2 10.0(3) . . . . ?
C38 N1 Ni1 O3 1.4(4) . . . . ?
C39 N1 Ni1 O3 -171.9(3) . . . . ?
C38 N1 Ni1 O4 69(3) . . . . ?
C39 N1 Ni1 O4 -104(3) . . . . ?
C8 N3 Ni2 O7 1.7(4) . . . . ?
C9 N3 Ni2 O7 -170.9(3) . . . . ?
C8 N3 Ni2 O8 76(2) . . . . ?
C9 N3 Ni2 O8 -97(2) . . . . ?
C8 N3 Ni2 N4 -175.3(4) . . . . ?
C9 N3 Ni2 N4 12.2(3) . . . . ?
C23 N4 Ni2 N3 -175.0(4) . . . . ?
C16 N4 Ni2 N3 9.6(3) . . . . ?
C23 N4 Ni2 O7 74(3) . . . . ?
C16 N4 Ni2 O7 -101(3) . . . . ?
C23 N4 Ni2 O8 0.2(4) . . . . ?
C16 N4 Ni2 O8 -175.3(3) . . . . ?
C33 C32 O1 C31 7.2(8) . . . . ?
C37 C32 O1 C31 -172.5(5) . . . . ?
C33 C32 O1 Na1 171.5(5) . . . . ?
C37 C32 O1 Na1 -8.1(6) . . . . ?
O3 Na1 O1 C32 9.4(4) . . . . ?
O7 Na1 O1 C32 164.6(4) . . . . ?
O4 Na1 O1 C32 14.3(4) . . . . ?
O8 Na1 O1 C32 -133.8(4) . . . . ?
O5 Na1 O1 C32 100.2(4) . . . . ?
O2 Na1 O1 C32 140.1(7) . . . . ?
O6 Na1 O1 C32 -72.3(4) . . . . ?
O3 Na1 O1 C31 173.0(5) . . . . ?
O7 Na1 O1 C31 -31.8(4) . . . . ?
O4 Na1 O1 C31 177.9(4) . . . . ?
O8 Na1 O1 C31 29.8(4) . . . . ?
O5 Na1 O1 C31 -96.2(4) . . . . ?
O2 Na1 O1 C31 -56.3(9) . . . . ?
O6 Na1 O1 C31 91.4(4) . . . . ?
C57 C58 O2 C60 2.4(7) . . . . ?
C59 C58 O2 C60 -177.8(5) . . . . ?
C57 C58 O2 Na1 -173.0(4) . . . . ?
C59 C58 O2 Na1 6.8(5) . . . . ?
O3 Na1 O2 C58 -15.5(4) . . . . ?
O7 Na1 O2 C58 -165.3(3) . . . . ?
O4 Na1 O2 C58 -8.2(3) . . . . ?
O8 Na1 O2 C58 134.0(3) . . . . ?
O1 Na1 O2 C58 -140.3(7) . . . . ?
O5 Na1 O2 C58 -100.4(3) . . . . ?
O6 Na1 O2 C58 73.5(3) . . . . ?
O3 Na1 O2 C60 169.5(4) . . . . ?
O7 Na1 O2 C60 19.7(4) . . . . ?
O4 Na1 O2 C60 176.9(4) . . . . ?
O8 Na1 O2 C60 -41.0(4) . . . . ?
O1 Na1 O2 C60 44.7(9) . . . . ?
O5 Na1 O2 C60 84.6(4) . . . . ?
O6 Na1 O2 C60 -101.5(4) . . . . ?
C32 C37 O3 Ni1 173.6(4) . . . . ?
C36 C37 O3 Ni1 -5.2(7) . . . . ?
C32 C37 O3 Na1 10.7(6) . . . . ?
C36 C37 O3 Na1 -168.0(4) . . . . ?
N2 Ni1 O3 C37 123(4) . . . . ?
N1 Ni1 O3 C37 2.3(4) . . . . ?
O4 Ni1 O3 C37 -174.3(4) . . . . ?
N2 Ni1 O3 Na1 -72(4) . . . . ?
N1 Ni1 O3 Na1 167.31(18) . . . . ?
O4 Ni1 O3 Na1 -9.24(17) . . . . ?
O7 Na1 O3 C37 -56.7(5) . . . . ?
O4 Na1 O3 C37 174.0(4) . . . . ?
O8 Na1 O3 C37 46.8(4) . . . . ?
O1 Na1 O3 C37 -10.5(4) . . . . ?
O5 Na1 O3 C37 -95.8(4) . . . . ?
O2 Na1 O3 C37 -178.7(3) . . . . ?
O6 Na1 O3 C37 77.3(4) . . . . ?
O7 Na1 O3 Ni1 137.2(2) . . . . ?
O4 Na1 O3 Ni1 7.94(15) . . . . ?
O8 Na1 O3 Ni1 -119.3(2) . . . . ?
O1 Na1 O3 Ni1 -176.5(2) . . . . ?
O5 Na1 O3 Ni1 98.17(18) . . . . ?
O2 Na1 O3 Ni1 15.2(2) . . . . ?
O6 Na1 O3 Ni1 -88.75(17) . . . . ?
C54 C59 O4 Ni1 3.3(7) . . . . ?
C58 C59 O4 Ni1 -177.4(3) . . . . ?
C54 C59 O4 Na1 170.3(4) . . . . ?
C58 C59 O4 Na1 -10.4(6) . . . . ?
N2 Ni1 O4 C59 -3.6(4) . . . . ?
N1 Ni1 O4 C59 110(3) . . . . ?
O3 Ni1 O4 C59 178.3(4) . . . . ?
N2 Ni1 O4 Na1 -172.93(17) . . . . ?
N1 Ni1 O4 Na1 -59(3) . . . . ?
O3 Ni1 O4 Na1 9.04(17) . . . . ?
O3 Na1 O4 C59 -177.1(4) . . . . ?
O7 Na1 O4 C59 42.3(4) . . . . ?
O8 Na1 O4 C59 -50.5(4) . . . . ?
O1 Na1 O4 C59 178.0(4) . . . . ?
O5 Na1 O4 C59 94.2(4) . . . . ?
O2 Na1 O4 C59 9.8(3) . . . . ?
O6 Na1 O4 C59 -99.3(4) . . . . ?
O3 Na1 O4 Ni1 -7.87(14) . . . . ?
O7 Na1 O4 Ni1 -148.49(16) . . . . ?
O8 Na1 O4 Ni1 118.66(19) . . . . ?
O1 Na1 O4 Ni1 -12.8(3) . . . . ?
O5 Na1 O4 Ni1 -96.57(17) . . . . ?
O2 Na1 O4 Ni1 179.0(2) . . . . ?
O6 Na1 O4 Ni1 69.92(17) . . . . ?
C3 C2 O5 C1 4.9(8) . . . . ?
C7 C2 O5 C1 -176.1(5) . . . . ?
C3 C2 O5 Na1 169.9(4) . . . . ?
C7 C2 O5 Na1 -11.2(6) . . . . ?
O3 Na1 O5 C2 167.6(4) . . . . ?
O7 Na1 O5 C2 11.5(3) . . . . ?
O4 Na1 O5 C2 -130.3(4) . . . . ?
O8 Na1 O5 C2 19.7(4) . . . . ?
O1 Na1 O5 C2 103.3(4) . . . . ?
O2 Na1 O5 C2 -68.4(4) . . . . ?
O6 Na1 O5 C2 137.1(6) . . . . ?
O3 Na1 O5 C1 -28.1(5) . . . . ?
O7 Na1 O5 C1 175.8(5) . . . . ?
O4 Na1 O5 C1 34.1(5) . . . . ?
O8 Na1 O5 C1 -176.0(5) . . . . ?
O1 Na1 O5 C1 -92.4(5) . . . . ?
O2 Na1 O5 C1 95.9(5) . . . . ?
O6 Na1 O5 C1 -58.5(9) . . . . ?
C27 C28 O6 C30 6.7(8) . . . . ?
C29 C28 O6 C30 -174.7(5) . . . . ?
C27 C28 O6 Na1 -174.8(4) . . . . ?
C29 C28 O6 Na1 3.8(6) . . . . ?
O3 Na1 O6 C28 -160.1(4) . . . . ?
O7 Na1 O6 C28 -10.0(4) . . . . ?
O4 Na1 O6 C28 138.4(4) . . . . ?
O8 Na1 O6 C28 -4.4(3) . . . . ?
O1 Na1 O6 C28 -95.2(4) . . . . ?
O5 Na1 O6 C28 -129.2(7) . . . . ?
O2 Na1 O6 C28 77.6(4) . . . . ?
O3 Na1 O6 C30 18.3(4) . . . . ?
O7 Na1 O6 C30 168.5(4) . . . . ?
O4 Na1 O6 C30 -43.1(4) . . . . ?
O8 Na1 O6 C30 174.0(5) . . . . ?
O1 Na1 O6 C30 83.3(4) . . . . ?
O5 Na1 O6 C30 49.3(8) . . . . ?
O2 Na1 O6 C30 -103.9(4) . . . . ?
C6 C7 O7 Ni2 -0.2(7) . . . . ?
C2 C7 O7 Ni2 176.7(3) . . . . ?
C6 C7 O7 Na1 -166.4(4) . . . . ?
C2 C7 O7 Na1 10.5(6) . . . . ?
N3 Ni2 O7 C7 -1.4(4) . . . . ?
O8 Ni2 O7 C7 -176.5(4) . . . . ?
N4 Ni2 O7 C7 109(3) . . . . ?
N3 Ni2 O7 Na1 166.37(17) . . . . ?
O8 Ni2 O7 Na1 -8.70(16) . . . . ?
N4 Ni2 O7 Na1 -83(3) . . . . ?
O3 Na1 O7 C7 -55.7(5) . . . . ?
O4 Na1 O7 C7 49.4(4) . . . . ?
O8 Na1 O7 C7 176.1(4) . . . . ?
O1 Na1 O7 C7 -96.3(3) . . . . ?
O5 Na1 O7 C7 -11.4(3) . . . . ?
O2 Na1 O7 C7 78.3(3) . . . . ?
O6 Na1 O7 C7 -178.3(3) . . . . ?
O3 Na1 O7 Ni2 135.6(2) . . . . ?
O4 Na1 O7 Ni2 -119.33(19) . . . . ?
O8 Na1 O7 Ni2 7.45(14) . . . . ?
O1 Na1 O7 Ni2 94.99(17) . . . . ?
O5 Na1 O7 Ni2 179.9(2) . . . . ?
O2 Na1 O7 Ni2 -90.43(16) . . . . ?
O6 Na1 O7 Ni2 13.0(2) . . . . ?
C24 C29 O8 Ni2 2.2(7) . . . . ?
C28 C29 O8 Ni2 -176.7(3) . . . . ?
C24 C29 O8 Na1 173.5(3) . . . . ?
C28 C29 O8 Na1 -5.4(6) . . . . ?
N3 Ni2 O8 C29 107(2) . . . . ?
O7 Ni2 O8 C29 -178.8(4) . . . . ?
N4 Ni2 O8 C29 -1.9(4) . . . . ?
N3 Ni2 O8 Na1 -66(2) . . . . ?
O7 Ni2 O8 Na1 8.41(15) . . . . ?
N4 Ni2 O8 Na1 -174.73(17) . . . . ?
O3 Na1 O8 C29 39.8(4) . . . . ?
O7 Na1 O8 C29 179.9(4) . . . . ?
O4 Na1 O8 C29 -53.7(4) . . . . ?
O1 Na1 O8 C29 89.1(4) . . . . ?
O5 Na1 O8 C29 171.5(3) . . . . ?
O2 Na1 O8 C29 -103.8(4) . . . . ?
O6 Na1 O8 C29 5.2(3) . . . . ?
O3 Na1 O8 Ni2 -147.37(17) . . . . ?
O7 Na1 O8 Ni2 -7.32(13) . . . . ?
O4 Na1 O8 Ni2 119.13(19) . . . . ?
O1 Na1 O8 Ni2 -98.06(17) . . . . ?
O5 Na1 O8 Ni2 -15.7(2) . . . . ?
O2 Na1 O8 Ni2 69.05(16) . . . . ?
O6 Na1 O8 Ni2 178.0(2) . . . . ?
C65 C64 O9 C63 179.1(6) . . . . ?
C62 C63 O9 C64 178.6(7) . . . . ?
